data_7223675
loop_
_publ_author_name
'Sheldrick, W.S.'
'Braunbeck, H.G.'

_publ_section_title
;
 Darstellung und Kristallstruktur von Cs4Se16
;
_journal_name_full
;
Zeitschrift fuer Naturforschung, Teil B. Anorganische Chemie, Organische 
Chemie (42,1987-)
;
_journal_page_first 1397
_journal_page_last 1401
_journal_volume 44
_journal_year 1989
_chemical_formula_sum 'Cs4 Se16'
_space_group_IT_number 57
_symmetry_space_group_name_Hall '-P 2c 2b'
_symmetry_space_group_name_H-M 'P b c m'
_cell_angle_alpha 90
_cell_angle_beta 90
_cell_angle_gamma 90
_cell_formula_units_Z 4
_cell_length_a 10.06
_cell_length_b 13.865
_cell_length_c 18.964
_cell_volume 2645.135
_citation_journal_id_ASTM ZNBSEN
_cod_data_source_file Sheldrick_ZNBSEN_1989_1984.cif
_cod_data_source_block Cs4Se16
_cod_database_code 7223675

loop_
_symmetry_equiv_pos_as_xyz
x,y,z
-x,-y,z+1/2
x,-y+1/2,-z
-x,y+1/2,-z+1/2
-x,-y,-z
x,y,-z-1/2
-x,y-1/2,z
x,-y-1/2,z-1/2

loop_
_atom_site_label
_atom_site_type_symbol
_atom_site_fract_x
_atom_site_fract_y
_atom_site_fract_z
_atom_site_occupancy
_atom_site_U_iso_or_equiv
Se2 Se 0.314 -0.0991 0.8466 1 0.0
Se8 Se 0.9295 -0.0795 0.8852 1 0.0
Cs2 Cs+1 0.6483 -0.1102 0.75 1 0.0
Cs4 Cs+1 0.4091 0.25 0 1 0.0
Se9 Se 0.8617 -0.2379 0.8721 1 0.0
Cs3 Cs+1 0.875 0.25 0 1 0.0
Cs1 Cs+1 0.9653 0.1114 0.75 1 0.0
Se7 Se 0.8116 -0.0121 0.9794 1 0.0
Se3 Se 0.2952 0.0703 0.8458 1 0.0
Se4 Se 0.4445 0.1115 0.75 1 0.0
Se5 Se 0.6575 0.1607 0.8538 1 0.0
Se1 Se 0.1807 -0.1413 0.75 1 0.0
Se6 Se 0.606 0.0366 0.9318 1 0.0
